data_7040373
loop_
_publ_author_name
'Mandal, Dipendu'
'Man, Wing Y.'
'Rosair, Georgina M.'
'Welch, Alan J.'

_publ_section_title
;
 Steric versus electronic factors in metallacarborane isomerisation:
 nickelacarboranes with 3,1,2-, 4,1,2- and 2,1,8-NiC2B9 architectures and
 pendant carborane groups, derived from 1,1'-bis(o-carborane).
;
_journal_issue 38
_journal_name_full 'Dalton transactions (Cambridge, England : 2003)'
_journal_page_first 15013
_journal_page_last 15025
_journal_paper_doi 10.1039/c6dt02855a
_journal_volume 45
_journal_year 2016
_chemical_formula_moiety 'C10 H37 B19 Ni P2'
_chemical_formula_sum 'C10 H37 B19 Ni P2'
_chemical_formula_weight 483.43
_space_group_crystal_system triclinic
_space_group_IT_number 2
_space_group_name_Hall '-P 1'
_space_group_name_H-M_alt 'P -1'
_symmetry_space_group_name_Hall '-P 1'
_symmetry_space_group_name_H-M 'P -1'
_atom_sites_solution_hydrogens mixed
_audit_creation_date 2016-02-09
_audit_creation_method
;
Olex2 1.2
(compiled 2015.09.30 svn.r3233 for OlexSys, GUI svn.r5103)
;
_audit_update_record
;
2016-07-12 deposited with the CCDC.
2016-08-18 downloaded from the CCDC.
;
_cell_angle_alpha 112.101(4)
_cell_angle_beta 97.903(4)
_cell_angle_gamma 99.226(4)
_cell_formula_units_Z 2
_cell_length_a 9.0457(7)
_cell_length_b 12.1143(10)
_cell_length_c 13.0918(11)
_cell_measurement_reflns_used 8122
_cell_measurement_temperature 100.0
_cell_measurement_theta_max 28.09
_cell_measurement_theta_min 2.63
_cell_volume 1280.96(19)
_computing_cell_refinement 'SAINT v7.68A (Bruker, 2009)'
_computing_data_reduction 'SAINT v7.68A (Bruker, 2009)'
_computing_molecular_graphics 'Olex2 (Dolomanov et al., 2009)'
_computing_publication_material 'Olex2 (Dolomanov et al., 2009)'
_computing_structure_refinement 'XL (Sheldrick, 2008)'
_computing_structure_solution 'SIR2004 (Burla et al., 2007)'
_diffrn_ambient_temperature 100.0
_diffrn_detector_area_resol_mean 8
_diffrn_measured_fraction_theta_full 0.985
_diffrn_measured_fraction_theta_max 0.955
_diffrn_measurement_device_type 'Bruker APEX-II CCD'
_diffrn_measurement_method '\f and \w scans'
_diffrn_radiation_monochromator graphite
_diffrn_radiation_type MoK\a
_diffrn_radiation_wavelength 0.71073
_diffrn_reflns_av_R_equivalents 0.0328
_diffrn_reflns_av_unetI/netI 0.0380
_diffrn_reflns_Laue_measured_fraction_full 0.985
_diffrn_reflns_Laue_measured_fraction_max 0.955
_diffrn_reflns_limit_h_max 11
_diffrn_reflns_limit_h_min -11
_diffrn_reflns_limit_k_max 16
_diffrn_reflns_limit_k_min -15
_diffrn_reflns_limit_l_max 16
_diffrn_reflns_limit_l_min -17
_diffrn_reflns_number 21467
_diffrn_reflns_point_group_measured_fraction_full 0.985
_diffrn_reflns_point_group_measured_fraction_max 0.955
_diffrn_reflns_theta_full 26.000
_diffrn_reflns_theta_max 28.325
_diffrn_reflns_theta_min 1.720
_diffrn_source 'sealed tube'
_diffrn_standards_number 0
_exptl_absorpt_coefficient_mu 0.883
_exptl_absorpt_correction_T_max 0.7456
_exptl_absorpt_correction_T_min 0.6999
_exptl_absorpt_correction_type multi-scan
_exptl_absorpt_process_details
;
SADABS-2008/1 (Bruker,2008) was used for absorption correction.
wR2(int) was 0.0548 before and 0.0446 after correction.
The Ratio of minimum to maximum transmission is 0.9387.
The \l/2 correction factor is 0.0015.
;
_exptl_crystal_colour yellow
_exptl_crystal_colour_primary yellow
_exptl_crystal_density_diffrn 1.253
_exptl_crystal_description PLATE
_exptl_crystal_F_000 500
_exptl_crystal_size_max 0.36
_exptl_crystal_size_mid 0.26
_exptl_crystal_size_min 0.1
_refine_diff_density_max 0.759
_refine_diff_density_min -0.619
_refine_diff_density_rms 0.063
_refine_ls_extinction_method none
_refine_ls_goodness_of_fit_ref 0.979
_refine_ls_hydrogen_treatment mixed
_refine_ls_matrix_type full
_refine_ls_number_parameters 383
_refine_ls_number_reflns 6101
_refine_ls_number_restraints 12
_refine_ls_restrained_S_all 0.979
_refine_ls_R_factor_all 0.0429
_refine_ls_R_factor_gt 0.0342
_refine_ls_shift/su_max 0.001
_refine_ls_shift/su_mean 0.000
_refine_ls_structure_factor_coef Fsqd
_refine_ls_weighting_details 'w=1/[\s^2^(Fo^2^)+(0.0348P)^2^+0.9552P] where P=(Fo^2^+2Fc^2^)/3'
_refine_ls_weighting_scheme calc
_refine_ls_wR_factor_gt 0.0759
_refine_ls_wR_factor_ref 0.0811
_reflns_Friedel_coverage 0.000
_reflns_number_gt 5257
_reflns_number_total 6101
_reflns_threshold_expression 'I > 2\s(I)'
_cod_data_source_file c6dt02855a2.cif
_cod_data_source_block x85030
_cod_depositor_comments 'Adding full bibliography for 7040371--7040379.cif.'
_cod_original_cell_volume 1280.96(18)
_cod_database_code 7040373
_shelxl_version_number 2014/6
_shelx_space_group_comment
;
The symmetry employed for this shelxl refinement is uniquely defined
by the following loop, which should always be used as a source of
symmetry information in preference to the above space-group names.
They are only intended as comments.
;
_shelx_estimated_absorpt_t_max 0.917
_shelx_estimated_absorpt_t_min 0.742
_olex2_refinement_description
;
1. Fixed Uiso
 At 1.2 times of:
  All B(H) groups, All C(H) groups, All C(H,H) groups
 At 1.5 times of:
  All C(H,H,H) groups, All C(H,H,H,H,H,H) groups
2. Shared sites
{C2', B2'}
{C6', B6'}
3. Uiso/Uaniso restraints and constraints
P2 \\sim P2A: within 1.7A with sigma of 0.04 and sigma for terminal atoms of
0.08
Uanis(C102) \\sim Ueq: with sigma of 0.002 and sigma for terminal atoms of 0.004
Uanis(B2') = Uanis(C2')
Uanis(C6') = Uanis(B6')
4. Others
 Sof(C102)=Sof(H10C)=Sof(H10D)=Sof(C202)=Sof(H20C)=Sof(H20D)=Sof(H21D)=
 Sof(H21E)=Sof(H21F)=Sof(P2A)=1-FVAR(1)
 Sof(P2)=Sof(C101)=Sof(H10A)=Sof(H10B)=Sof(C201)=Sof(H20A)=Sof(H20B)=Sof(H21A)=
 Sof(H21B)=Sof(H21C)=FVAR(1)
 Sof(B2')=Sof(C6')=1-FVAR(2)
 Sof(C2')=Sof(B6')=FVAR(2)
5.a Secondary CH2 refined with riding coordinates:
 C101(H10A,H10B), C102(H10C,H10D), C201(H20A,H20B), C202(H20C,H20D)
5.b Me refined with riding coordinates:
 C211(H21A,H21B,H21C), C211(H21D,H21E,H21F), C221(H22A,H22B,H22C)
5.c Idealised Me refined as rotating group:
 C111(H11A,H11B,H11C), C121(H12A,H12B,H12C)
;
_olex2_submission_special_instructions 'No special instructions were received'

loop_
_space_group_symop_operation_xyz
'x, y, z'
'-x, -y, -z'

loop_
_atom_site_label
_atom_site_type_symbol
_atom_site_fract_x
_atom_site_fract_y
_atom_site_fract_z
_atom_site_U_iso_or_equiv
_atom_site_adp_type
_atom_site_occupancy
_atom_site_site_symmetry_order
_atom_site_calc_flag
_atom_site_refinement_flags_posn
_atom_site_refinement_flags_adp
_atom_site_refinement_flags_occupancy
_atom_site_disorder_assembly
_atom_site_disorder_group
C1 C -0.2190(2) 0.29225(17) 0.75771(16) 0.0189(4) Uani 1 1 d . . . . .
H1 H -0.287(2) 0.2917(19) 0.8151(18) 0.023 Uiso 1 1 d R . . . .
P1 P 0.06602(5) 0.10882(4) 0.82834(4) 0.01953(11) Uani 1 1 d . . . . .
Ni2 Ni -0.09184(2) 0.14902(2) 0.71595(2) 0.01349(7) Uani 1 1 d . . . . .
P2 P -0.22974(17) -0.03166(13) 0.66615(13) 0.0156(2) Uani 0.861(6) 1 d . U P A 1
B3 B -0.0277(2) 0.33519(18) 0.80149(16) 0.0144(4) Uani 1 1 d . . . . .
H3 H 0.037(2) 0.3799(18) 0.8903(17) 0.017 Uiso 1 1 d R . . . .
B4 B -0.1410(2) 0.43375(19) 0.77050(18) 0.0183(4) Uani 1 1 d . . . . .
H4 H -0.143(2) 0.5164(19) 0.8396(18) 0.022 Uiso 1 1 d R . . . .
B5 B -0.2914(2) 0.3381(2) 0.6570(2) 0.0229(5) Uani 1 1 d . . . . .
H5 H -0.406(2) 0.3591(19) 0.6548(18) 0.027 Uiso 1 1 d R . . . .
B6 B -0.2630(2) 0.1845(2) 0.61977(19) 0.0218(4) Uani 1 1 d . . . . .
H6 H -0.372(2) 0.1187(19) 0.5876(18) 0.026 Uiso 1 1 d R . . . .
B7 B 0.0599(2) 0.26956(18) 0.67973(16) 0.0140(4) Uani 1 1 d . . . . .
H7 H 0.180(2) 0.2732(18) 0.6905(16) 0.017 Uiso 1 1 d R . . . .
C8 C 0.02488(19) 0.41511(15) 0.72104(14) 0.0141(3) Uani 1 1 d . . . . .
B9 B -0.1333(2) 0.4230(2) 0.63299(18) 0.0193(4) Uani 1 1 d . . . . .
H9 H -0.130(2) 0.5045(19) 0.6176(18) 0.023 Uiso 1 1 d R . . . .
B10 B -0.2113(3) 0.2682(2) 0.53761(19) 0.0232(5) Uani 1 1 d . . . . .
H10 H -0.272(2) 0.246(2) 0.4531(19) 0.028 Uiso 1 1 d R . . . .
B11 B -0.0898(2) 0.17707(19) 0.56488(16) 0.0159(4) Uani 1 1 d . . . . .
H11 H -0.081(2) 0.1023(18) 0.4934(17) 0.019 Uiso 1 1 d R . . . .
B12 B -0.0111(2) 0.32487(19) 0.57772(17) 0.0180(4) Uani 1 1 d . . . . .
H12 H 0.066(2) 0.3477(18) 0.5277(17) 0.022 Uiso 1 1 d R . . . .
C101 C -0.0244(3) -0.0318(2) 0.8395(2) 0.0210(6) Uani 0.861(6) 1 d . . P A 1
H10A H 0.0550 -0.0692 0.8646 0.025 Uiso 0.861(6) 1 calc R . P A 1
H10B H -0.0907 -0.0132 0.8951 0.025 Uiso 0.861(6) 1 calc R . P A 1
C102 C -0.0065(15) -0.0633(13) 0.7881(14) 0.012(3) Uani 0.139(6) 1 d . U P A 2
H10C H 0.0110 -0.1122 0.7129 0.015 Uiso 0.139(6) 1 calc R . P A 2
H10D H 0.0465 -0.0882 0.8444 0.015 Uiso 0.139(6) 1 calc R . P A 2
C111 C 0.1321(2) 0.2136(2) 0.97555(17) 0.0279(4) Uani 1 1 d . . . . .
H11A H 0.1986 0.2890 0.9814 0.042 Uiso 1 1 calc GR . . . .
H11B H 0.1897 0.1754 1.0165 0.042 Uiso 1 1 calc GR . . . .
H11C H 0.0436 0.2332 1.0084 0.042 Uiso 1 1 calc GR . . . .
C121 C 0.2436(2) 0.08286(18) 0.78351(17) 0.0240(4) Uani 1 1 d . . . . .
H12A H 0.2199 0.0168 0.7077 0.036 Uiso 1 1 calc GR . . . .
H12B H 0.3055 0.0598 0.8364 0.036 Uiso 1 1 calc GR . . . .
H12C H 0.3010 0.1580 0.7823 0.036 Uiso 1 1 calc GR . . . .
C201 C -0.1201(3) -0.1193(2) 0.7226(2) 0.0224(7) Uani 0.861(6) 1 d . . P A 1
H20A H -0.1908 -0.1872 0.7282 0.027 Uiso 0.861(6) 1 calc R . P A 1
H20B H -0.0523 -0.1546 0.6720 0.027 Uiso 0.861(6) 1 calc R . P A 1
C202 C -0.1786(16) -0.0808(13) 0.7867(13) 0.021(4) Uani 0.139(6) 1 d . . P A 2
H20C H -0.1950 -0.0378 0.8637 0.026 Uiso 0.139(6) 1 calc R . P A 2
H20D H -0.2276 -0.1689 0.7593 0.026 Uiso 0.139(6) 1 calc R . P A 2
C211 C -0.2979(2) -0.13169(19) 0.52060(19) 0.0332(5) Uani 1 1 d . . . . .
H21A H -0.2116 -0.1374 0.4825 0.050 Uiso 0.861(6) 1 calc R . P A 1
H21B H -0.3466 -0.2132 0.5138 0.050 Uiso 0.861(6) 1 calc R . P A 1
H21C H -0.3730 -0.0994 0.4854 0.050 Uiso 0.861(6) 1 calc R . P A 1
H21D H -0.3420 -0.0925 0.4744 0.050 Uiso 0.139(6) 1 calc R . P A 2
H21E H -0.1999 -0.1477 0.5022 0.050 Uiso 0.139(6) 1 calc R . P A 2
H21F H -0.3688 -0.2091 0.5051 0.050 Uiso 0.139(6) 1 calc R . P A 2
C221 C -0.4046(3) -0.0321(2) 0.72299(19) 0.0364(5) Uani 1 1 d . . . A 1
H22A H -0.3785 0.0211 0.8038 0.055 Uiso 1 1 calc R . . A 1
H22B H -0.4775 -0.0020 0.6835 0.055 Uiso 1 1 calc R . . A 1
H22C H -0.4511 -0.1157 0.7119 0.055 Uiso 1 1 calc R . . A 1
C1' C 0.16126(19) 0.52529(16) 0.77543(14) 0.0150(3) Uani 1 1 d . . . . .
B2' B 0.2129(2) 0.60443(17) 0.69866(17) 0.0182(4) Uani 0.42(2) 1 d . . P B 2
C2' C 0.2129(2) 0.60443(17) 0.69866(17) 0.0182(4) Uani 0.58(2) 1 d . . P B 1
H2' H 0.150(2) 0.5726(19) 0.6187(19) 0.022 Uiso 1 1 d R . . . .
B3' B 0.1297(2) 0.67113(18) 0.81155(17) 0.0170(4) Uani 1 1 d . . . . .
H3' H 0.014(2) 0.6793(18) 0.7976(17) 0.020 Uiso 1 1 d R . . C 2
B4' B 0.1993(2) 0.62064(18) 0.91643(17) 0.0171(4) Uani 1 1 d . . . . .
H4' H 0.124(2) 0.6001(18) 0.9647(17) 0.021 Uiso 1 1 d R . . . .
B5' B 0.3203(2) 0.52135(19) 0.86272(17) 0.0183(4) Uani 1 1 d . . . . .
H5' H 0.323(2) 0.4382(19) 0.8806(17) 0.022 Uiso 1 1 d R . . . .
B6' B 0.3254(2) 0.51402(19) 0.72710(18) 0.0212(5) Uani 0.58(2) 1 d . . P B 1
C6' C 0.3254(2) 0.51402(19) 0.72710(18) 0.0212(5) Uani 0.42(2) 1 d . . P B 2
H6' H 0.319(2) 0.434(2) 0.6609(19) 0.025 Uiso 1 1 d R . . . .
B7' B 0.2890(2) 0.75639(19) 0.78713(18) 0.0204(4) Uani 1 1 d . . . . .
H7' H 0.270(2) 0.8243(19) 0.7570(18) 0.025 Uiso 1 1 d R . . D 2
B8' B 0.2830(2) 0.76820(19) 0.92589(18) 0.0202(4) Uani 1 1 d . . . . .
H8' H 0.264(2) 0.8498(19) 0.9899(18) 0.024 Uiso 1 1 d R . . . .
B9' B 0.4013(2) 0.6754(2) 0.95708(19) 0.0214(4) Uani 1 1 d . . . . .
H9' H 0.459(2) 0.6954(19) 1.0409(18) 0.026 Uiso 1 1 d R . . . .
B10' B 0.4797(2) 0.6065(2) 0.83742(19) 0.0223(4) Uani 1 1 d . . . . .
H10' H 0.586(2) 0.5825(19) 0.8420(18) 0.027 Uiso 1 1 d R . . . .
B11' B 0.4101(2) 0.6571(2) 0.73236(19) 0.0219(4) Uani 1 1 d . . . . .
H11' H 0.467(2) 0.6582(19) 0.6653(19) 0.026 Uiso 1 1 d R . . . .
B12' B 0.4569(2) 0.7600(2) 0.87707(19) 0.0220(4) Uani 1 1 d . . . . .
H12' H 0.555(2) 0.838(2) 0.9114(18) 0.026 Uiso 1 1 d R . . . .
P2A P -0.2618(10) -0.0162(9) 0.6911(8) 0.0157(14) Uani 0.139(6) 1 d . U P A 2

loop_
_atom_site_aniso_label
_atom_site_aniso_U_11
_atom_site_aniso_U_22
_atom_site_aniso_U_33
_atom_site_aniso_U_23
_atom_site_aniso_U_13
_atom_site_aniso_U_12
C1 0.0156(8) 0.0211(9) 0.0215(9) 0.0091(8) 0.0049(7) 0.0064(7)
P1 0.0156(2) 0.0186(2) 0.0249(3) 0.0122(2) -0.00198(18) 0.00200(18)
Ni2 0.01241(11) 0.01381(12) 0.01301(11) 0.00544(9) 0.00031(8) 0.00181(8)
P2 0.0135(5) 0.0141(4) 0.0161(6) 0.0043(4) 0.0014(3) 0.0010(3)
B3 0.0140(9) 0.0163(9) 0.0123(9) 0.0057(8) 0.0029(7) 0.0024(7)
B4 0.0150(9) 0.0193(10) 0.0223(10) 0.0091(9) 0.0046(8) 0.0065(8)
B5 0.0151(10) 0.0223(11) 0.0302(12) 0.0115(9) -0.0018(8) 0.0054(8)
B6 0.0149(9) 0.0192(10) 0.0282(11) 0.0106(9) -0.0046(8) 0.0011(8)
B7 0.0143(9) 0.0134(9) 0.0137(9) 0.0052(7) 0.0015(7) 0.0037(7)
C8 0.0138(8) 0.0148(8) 0.0131(8) 0.0058(7) 0.0008(6) 0.0037(6)
B9 0.0191(10) 0.0200(10) 0.0184(10) 0.0094(8) -0.0024(8) 0.0047(8)
B10 0.0242(11) 0.0210(11) 0.0199(11) 0.0083(9) -0.0057(8) 0.0020(8)
B11 0.0167(9) 0.0172(10) 0.0122(9) 0.0055(8) 0.0003(7) 0.0030(7)
B12 0.0217(10) 0.0187(10) 0.0128(9) 0.0069(8) 0.0007(8) 0.0037(8)
C101 0.0244(12) 0.0184(12) 0.0201(14) 0.0100(11) 0.0005(10) 0.0027(9)
C102 0.013(3) 0.012(3) 0.013(4) 0.006(2) 0.0012(19) 0.004(2)
C111 0.0290(10) 0.0363(12) 0.0235(10) 0.0153(9) 0.0033(8) 0.0153(9)
C121 0.0215(9) 0.0237(10) 0.0253(10) 0.0088(8) -0.0002(8) 0.0084(8)
C201 0.0230(12) 0.0155(11) 0.0268(13) 0.0093(10) 0.0001(10) 0.0024(9)
C202 0.023(7) 0.021(7) 0.027(8) 0.016(6) 0.006(6) 0.007(6)
C211 0.0217(10) 0.0234(10) 0.0368(12) -0.0051(9) 0.0002(9) 0.0062(8)
C221 0.0358(12) 0.0334(12) 0.0288(11) 0.0075(10) 0.0093(9) -0.0114(10)
C1' 0.0155(8) 0.0152(8) 0.0150(8) 0.0071(7) 0.0023(6) 0.0037(6)
B2' 0.0201(9) 0.0159(9) 0.0202(10) 0.0086(8) 0.0074(8) 0.0032(7)
C2' 0.0201(9) 0.0159(9) 0.0202(10) 0.0086(8) 0.0074(8) 0.0032(7)
B3' 0.0195(10) 0.0139(9) 0.0181(10) 0.0066(8) 0.0045(8) 0.0046(8)
B4' 0.0183(9) 0.0161(10) 0.0150(9) 0.0054(8) 0.0016(8) 0.0024(8)
B5' 0.0162(9) 0.0194(10) 0.0167(10) 0.0063(8) -0.0010(7) 0.0035(8)
B6' 0.0186(9) 0.0207(10) 0.0243(11) 0.0109(9) 0.0022(8) 0.0020(8)
C6' 0.0186(9) 0.0207(10) 0.0243(11) 0.0109(9) 0.0022(8) 0.0020(8)
B7' 0.0240(10) 0.0149(10) 0.0204(10) 0.0059(8) 0.0042(8) 0.0030(8)
B8' 0.0206(10) 0.0161(10) 0.0201(10) 0.0045(8) 0.0032(8) 0.0024(8)
B9' 0.0181(10) 0.0209(11) 0.0206(10) 0.0060(9) -0.0008(8) 0.0025(8)
B10' 0.0150(9) 0.0195(10) 0.0273(11) 0.0059(9) 0.0015(8) 0.0024(8)
B11' 0.0200(10) 0.0189(10) 0.0254(11) 0.0083(9) 0.0074(9) 0.0009(8)
B12' 0.0170(10) 0.0183(10) 0.0259(11) 0.0058(9) 0.0022(8) 0.0012(8)
P2A 0.012(3) 0.020(3) 0.016(3) 0.007(3) 0.0036(19) 0.006(2)

loop_
_atom_type_symbol
_atom_type_description
_atom_type_scat_dispersion_real
_atom_type_scat_dispersion_imag
_atom_type_scat_source
C C 0.0033 0.0016 'International Tables Vol C Tables 4.2.6.8 and 6.1.1.4'
H H 0.0000 0.0000 'International Tables Vol C Tables 4.2.6.8 and 6.1.1.4'
B B 0.0013 0.0007 'International Tables Vol C Tables 4.2.6.8 and 6.1.1.4'
Ni Ni 0.3393 1.1124 'International Tables Vol C Tables 4.2.6.8 and 6.1.1.4'
P P 0.1023 0.0942 'International Tables Vol C Tables 4.2.6.8 and 6.1.1.4'

loop_
_geom_angle_atom_site_label_1
_geom_angle_atom_site_label_2
_geom_angle_atom_site_label_3
_geom_angle
Ni2 C1 H1 114.9(12)
B3 C1 H1 119.6(12)
B3 C1 Ni2 62.54(9)
B3 C1 B4 65.31(12)
B3 C1 B5 114.76(15)
B3 C1 B6 108.33(14)
B4 C1 H1 113.5(12)
B4 C1 Ni2 121.01(12)
B4 C1 B5 62.05(12)
B4 C1 B6 112.95(15)
B5 C1 H1 115.0(12)
B5 C1 Ni2 120.25(13)
B5 C1 B6 63.61(12)
B6 C1 H1 123.2(12)
B6 C1 Ni2 62.53(9)
C101 P1 Ni2 109.39(7)
C102 P1 Ni2 104.3(4)
C111 P1 Ni2 120.50(7)
C111 P1 C101 101.62(12)
C111 P1 C102 120.0(5)
C111 P1 C121 102.92(9)
C121 P1 Ni2 114.75(7)
C121 P1 C101 106.08(11)
C121 P1 C102 90.7(5)
C1 Ni2 P2A 103.7(3)
P1 Ni2 C1 128.39(5)
P1 Ni2 P2A 89.3(2)
P2 Ni2 C1 114.16(7)
P2 Ni2 P1 87.49(4)
B3 Ni2 C1 46.68(7)
B3 Ni2 P1 96.19(6)
B3 Ni2 P2 156.37(7)
B3 Ni2 B6 84.47(8)
B3 Ni2 B7 53.18(8)
B3 Ni2 B11 87.18(8)
B3 Ni2 P2A 144.0(3)
B6 Ni2 C1 48.04(8)
B6 Ni2 P1 172.85(7)
B6 Ni2 P2 89.11(7)
B6 Ni2 B7 86.36(8)
B6 Ni2 B11 51.20(9)
B6 Ni2 P2A 86.1(2)
B7 Ni2 C1 84.74(7)
B7 Ni2 P1 99.75(5)
B7 Ni2 P2 149.12(7)
B7 Ni2 B11 48.94(8)
B7 Ni2 P2A 160.0(3)
B11 Ni2 C1 84.41(8)
B11 Ni2 P1 135.90(6)
B11 Ni2 P2 106.34(7)
B11 Ni2 P2A 113.1(3)
C201 P2 Ni2 109.30(9)
C211 P2 Ni2 120.77(12)
C211 P2 C201 103.17(12)
C211 P2 C221 103.41(12)
C221 P2 Ni2 113.01(11)
C221 P2 C201 105.85(13)
C1 B3 Ni2 70.79(9)
C1 B3 H3 126.2(10)
C1 B3 B4 57.50(11)
C1 B3 B7 108.88(13)
C1 B3 C8 102.37(13)
Ni2 B3 H3 122.1(10)
B4 B3 Ni2 121.50(12)
B4 B3 H3 110.2(10)
B4 B3 B7 107.12(13)
B7 B3 Ni2 64.23(9)
B7 B3 H3 124.0(10)
C8 B3 Ni2 115.20(11)
C8 B3 H3 113.0(10)
C8 B3 B4 58.17(11)
C8 B3 B7 57.83(10)
C1 B4 B3 57.19(11)
C1 B4 H4 124.1(11)
C1 B4 B5 59.60(12)
C1 B4 C8 102.67(14)
C1 B4 B9 106.87(15)
B3 B4 H4 117.1(11)
B5 B4 B3 106.32(14)
B5 B4 H4 127.8(11)
B5 B4 B9 60.17(13)
C8 B4 B3 58.86(10)
C8 B4 H4 120.7(11)
C8 B4 B5 105.62(15)
C8 B4 B9 60.03(11)
B9 B4 B3 108.36(14)
B9 B4 H4 124.1(11)
C1 B5 B4 58.35(12)
C1 B5 H5 119.3(12)
C1 B5 B6 58.84(12)
C1 B5 B9 106.20(14)
C1 B5 B10 106.40(14)
B4 B5 H5 119.0(11)
B4 B5 B6 106.23(14)
B4 B5 B9 60.55(12)
B4 B5 B10 108.07(15)
B6 B5 H5 123.0(11)
B9 B5 H5 124.2(11)
B9 B5 B6 107.05(15)
B9 B5 B10 59.96(13)
B10 B5 H5 126.3(11)
B10 B5 B6 59.77(13)
C1 B6 Ni2 69.43(9)
C1 B6 B5 57.55(12)
C1 B6 H6 119.6(12)
C1 B6 B10 105.20(15)
C1 B6 B11 109.58(14)
Ni2 B6 H6 117.1(11)
B5 B6 Ni2 121.07(13)
B5 B6 H6 110.5(11)
B5 B6 B11 107.79(15)
B10 B6 Ni2 119.01(13)
B10 B6 B5 59.55(13)
B10 B6 H6 116.9(12)
B10 B6 B11 58.81(12)
B11 B6 Ni2 66.38(9)
B11 B6 H6 128.5(11)
Ni2 B7 H7 122.8(11)
B3 B7 Ni2 62.59(9)
B3 B7 H7 121.4(11)
C8 B7 Ni2 114.00(12)
C8 B7 B3 58.12(10)
C8 B7 H7 111.3(11)
C8 B7 B11 104.81(13)
C8 B7 B12 58.70(10)
B11 B7 Ni2 67.25(10)
B11 B7 B3 106.82(14)
B11 B7 H7 129.9(11)
B11 B7 B12 59.39(11)
B12 B7 Ni2 118.85(12)
B12 B7 B3 106.26(13)
B12 B7 H7 113.7(11)
B3 C8 B9 112.55(13)
B4 C8 B3 62.97(11)
B4 C8 B7 116.20(14)
B4 C8 B9 61.10(11)
B4 C8 B12 112.75(13)
B7 C8 B3 64.05(11)
B7 C8 B9 113.50(13)
B12 C8 B3 113.94(14)
B12 C8 B7 62.37(11)
B12 C8 B9 61.36(11)
C1' C8 B3 117.78(13)
C1' C8 B4 116.13(14)
C1' C8 B7 118.48(14)
C1' C8 B9 118.73(14)
C1' C8 B12 120.15(15)
B4 B9 H9 118.1(11)
B4 B9 B10 107.73(16)
B4 B9 B12 108.77(14)
B5 B9 B4 59.29(12)
B5 B9 H9 126.6(11)
B5 B9 B10 60.79(13)
B5 B9 B12 108.74(15)
C8 B9 B4 58.87(11)
C8 B9 B5 104.07(14)
C8 B9 H9 118.8(11)
C8 B9 B10 103.50(14)
C8 B9 B12 58.83(10)
B10 B9 H9 128.7(11)
B10 B9 B12 59.42(12)
B12 B9 H9 119.8(11)
B5 B10 B6 60.69(13)
B5 B10 H10 121.1(12)
B6 B10 H10 123.6(12)
B9 B10 B5 59.25(12)
B9 B10 B6 107.22(15)
B9 B10 H10 120.6(12)
B11 B10 B5 110.63(15)
B11 B10 B6 61.17(12)
B11 B10 B9 108.79(14)
B11 B10 H10 121.0(12)
B12 B10 B5 108.23(15)
B12 B10 B6 107.41(14)
B12 B10 B9 60.34(12)
B12 B10 H10 120.9(12)
B12 B10 B11 59.56(12)
Ni2 B11 H11 116.8(11)
B6 B11 Ni2 62.42(9)
B6 B11 H11 122.8(11)
B7 B11 Ni2 63.81(9)
B7 B11 B6 105.47(14)
B7 B11 B10 109.14(14)
B7 B11 H11 125.8(11)
B7 B11 B12 61.79(11)
B10 B11 Ni2 116.56(13)
B10 B11 B6 60.02(12)
B10 B11 H11 115.2(11)
B12 B11 Ni2 117.92(12)
B12 B11 B6 106.79(14)
B12 B11 B10 59.91(12)
B12 B11 H11 118.0(11)
B7 B12 H12 118.5(11)
C8 B12 B7 58.94(10)
C8 B12 B9 59.82(11)
C8 B12 B10 104.86(15)
C8 B12 B11 104.55(14)
C8 B12 H12 118.8(11)
B9 B12 B7 109.39(15)
B9 B12 H12 119.5(11)
B10 B12 B7 107.28(15)
B10 B12 B9 60.24(12)
B10 B12 H12 128.0(11)
B11 B12 B7 58.82(11)
B11 B12 B9 109.49(15)
B11 B12 B10 60.53(12)
B11 B12 H12 125.8(11)
P1 C101 H10A 110.2
P1 C101 H10B 110.2
H10A C101 H10B 108.5
C201 C101 P1 107.38(17)
C201 C101 H10A 110.2
C201 C101 H10B 110.2
P1 C102 H10C 110.8
P1 C102 H10D 110.8
H10C C102 H10D 108.8
C202 C102 P1 104.9(9)
C202 C102 H10C 110.8
C202 C102 H10D 110.8
P1 C111 H11A 109.5
P1 C111 H11B 109.5
P1 C111 H11C 109.5
H11A C111 H11B 109.5
H11A C111 H11C 109.5
H11B C111 H11C 109.5
P1 C121 H12A 109.5
P1 C121 H12B 109.5
P1 C121 H12C 109.5
H12A C121 H12B 109.5
H12A C121 H12C 109.5
H12B C121 H12C 109.5
P2 C201 H20A 110.1
P2 C201 H20B 110.1
C101 C201 P2 107.86(16)
C101 C201 H20A 110.1
C101 C201 H20B 110.1
H20A C201 H20B 108.4
C102 C202 H20C 110.3
C102 C202 H20D 110.3
C102 C202 P2A 107.1(9)
H20C C202 H20D 108.6
P2A C202 H20C 110.3
P2A C202 H20D 110.3
P2 C211 H21A 109.5
P2 C211 H21B 109.5
P2 C211 H21C 109.5
H21A C211 H21B 109.5
H21A C211 H21C 109.5
H21B C211 H21C 109.5
H21D C211 H21E 109.5
H21D C211 H21F 109.5
H21E C211 H21F 109.5
P2A C211 H21D 109.5
P2A C211 H21E 109.5
P2A C211 H21F 109.5
P2 C221 H22A 109.5
P2 C221 H22B 109.5
P2 C221 H22C 109.5
H22A C221 H22B 109.5
H22A C221 H22C 109.5
H22B C221 H22C 109.5
C8 C1' B2' 118.33(14)
C8 C1' C2' 118.33(14)
C8 C1' B3' 119.28(14)
C8 C1' B4' 122.17(15)
C8 C1' B5' 120.31(14)
C8 C1' B6' 118.23(14)
C8 C1' C6' 118.23(14)
B2' C1' B3' 60.88(11)
B2' C1' B4' 110.69(14)
B2' C1' B5' 110.93(13)
B2' C1' C6' 60.72(11)
C2' C1' B3' 60.88(11)
C2' C1' B4' 110.69(14)
C2' C1' B5' 110.93(13)
C2' C1' B6' 60.72(11)
B4' C1' B3' 62.18(11)
B4' C1' B5' 61.82(11)
B5' C1' B3' 112.89(14)
B6' C1' B3' 111.30(14)
B6' C1' B4' 111.29(14)
B6' C1' B5' 61.48(11)
C6' C1' B3' 111.30(14)
C6' C1' B4' 111.29(14)
C6' C1' B5' 61.48(11)
C1' B2' H2' 116.0(12)
C1' B2' B3' 60.71(11)
C1' B2' C6' 59.83(11)
C1' B2' B7' 109.59(14)
C1' B2' B11' 109.59(14)
B3' B2' H2' 119.4(12)
C6' B2' H2' 116.8(12)
C6' B2' B3' 110.44(15)
C6' B2' B7' 110.67(15)
C6' B2' B11' 61.16(12)
B7' B2' H2' 125.7(12)
B7' B2' B3' 61.68(12)
B7' B2' B11' 61.86(12)
B11' B2' H2' 122.7(12)
B11' B2' B3' 112.25(15)
C1' C2' H2' 116.0(12)
C1' C2' B3' 60.71(11)
C1' C2' B6' 59.83(11)
C1' C2' B7' 109.59(14)
C1' C2' B11' 109.59(14)
B3' C2' H2' 119.4(12)
B6' C2' H2' 116.8(12)
B6' C2' B3' 110.44(15)
B6' C2' B7' 110.67(15)
B6' C2' B11' 61.16(12)
B7' C2' H2' 125.7(12)
B7' C2' B3' 61.68(12)
B7' C2' B11' 61.86(12)
B11' C2' H2' 122.7(12)
B11' C2' B3' 112.25(15)
C1' B3' B2' 58.41(11)
C1' B3' C2' 58.41(11)
C1' B3' H3' 117.6(11)
C1' B3' B4' 58.57(11)
C1' B3' B7' 105.58(14)
C1' B3' B8' 105.45(14)
B2' B3' H3' 120.6(11)
B2' B3' B4' 105.83(14)
B2' B3' B7' 58.90(12)
B2' B3' B8' 106.01(15)
C2' B3' B4' 105.83(14)
C2' B3' B7' 58.90(12)
C2' B3' B8' 106.01(15)
B4' B3' H3' 120.5(11)
B7' B3' H3' 126.5(11)
B7' B3' B4' 108.04(14)
B8' B3' H3' 127.9(11)
B8' B3' B4' 60.07(12)
B8' B3' B7' 60.24(12)
C1' B4' B3' 59.25(11)
C1' B4' H4' 117.1(11)
C1' B4' B5' 59.38(11)
C1' B4' B8' 105.61(14)
C1' B4' B9' 105.66(15)
B3' B4' H4' 118.5(11)
B5' B4' B3' 108.51(15)
B5' B4' H4' 119.6(11)
B5' B4' B8' 108.40(15)
B5' B4' B9' 59.85(12)
B8' B4' B3' 59.60(12)
B8' B4' H4' 126.9(11)
B9' B4' B3' 108.02(15)
B9' B4' H4' 127.9(11)
B9' B4' B8' 60.41(12)
C1' B5' B4' 58.80(11)
C1' B5' H5' 119.9(11)
C1' B5' B6' 58.37(11)
C1' B5' C6' 58.37(11)
C1' B5' B9' 105.40(14)
C1' B5' B10' 105.26(14)
B4' B5' H5' 122.2(11)
B4' B5' B10' 108.12(15)
B6' B5' B4' 106.37(14)
B6' B5' H5' 120.0(11)
B6' B5' B9' 106.33(16)
B6' B5' B10' 58.94(12)
C6' B5' B4' 106.37(14)
C6' B5' H5' 120.0(11)
C6' B5' B9' 106.33(16)
C6' B5' B10' 58.94(12)
B9' B5' B4' 60.09(12)
B9' B5' H5' 126.9(11)
B9' B5' B10' 60.24(13)
B10' B5' H5' 124.2(11)
C1' B6' C2' 59.44(11)
C1' B6' B5' 60.15(11)
C1' B6' H6' 114.9(12)
C1' B6' B10' 108.53(15)
C1' B6' B11' 108.26(15)
C2' B6' B5' 108.83(15)
C2' B6' H6' 115.2(12)
C2' B6' B10' 108.79(15)
C2' B6' B11' 59.90(12)
B5' B6' H6' 121.9(12)
B10' B6' B5' 61.30(13)
B10' B6' H6' 129.2(12)
B10' B6' B11' 61.54(13)
B11' B6' B5' 111.10(16)
B11' B6' H6' 123.0(12)
C1' C6' B2' 59.44(11)
C1' C6' B5' 60.15(11)
C1' C6' H6' 114.9(12)
C1' C6' B10' 108.53(15)
C1' C6' B11' 108.26(15)
B2' C6' B5' 108.83(15)
B2' C6' H6' 115.2(12)
B2' C6' B10' 108.79(15)
B2' C6' B11' 59.90(12)
B5' C6' H6' 121.9(12)
B10' C6' B5' 61.30(13)
B10' C6' H6' 129.2(12)
B10' C6' B11' 61.54(13)
B11' C6' B5' 111.10(16)
B11' C6' H6' 123.0(12)
B2' B7' B3' 59.42(12)
B2' B7' H7' 118.6(12)
B2' B7' B8' 106.04(15)
B2' B7' B11' 59.20(12)
B2' B7' B12' 106.10(15)
C2' B7' B3' 59.42(12)
C2' B7' B8' 106.04(15)
C2' B7' B11' 59.20(12)
C2' B7' B12' 106.10(15)
B3' B7' H7' 117.9(12)
B3' B7' B8' 59.76(12)
B3' B7' B11' 108.26(15)
B3' B7' B12' 108.10(15)
B8' B7' H7' 124.7(12)
B11' B7' H7' 121.7(12)
B11' B7' B8' 108.26(15)
B12' B7' H7' 127.2(12)
B12' B7' B8' 60.23(13)
B12' B7' B11' 60.08(12)
B3' B8' B4' 60.33(11)
B3' B8' B7' 60.00(12)
B3' B8' H8' 119.4(11)
B3' B8' B9' 107.99(15)
B3' B8' B12' 107.93(15)
B4' B8' B7' 108.06(15)
B4' B8' H8' 120.4(11)
B4' B8' B9' 59.65(12)
B4' B8' B12' 107.81(15)
B7' B8' H8' 121.7(11)
B7' B8' B9' 107.81(15)
B7' B8' B12' 59.78(12)
B9' B8' H8' 123.3(11)
B12' B8' H8' 124.0(11)
B12' B8' B9' 60.08(13)
B4' B9' B8' 59.95(12)
B4' B9' H9' 119.9(12)
B4' B9' B10' 108.06(15)
B4' B9' B12' 107.88(14)
B5' B9' B4' 60.06(12)
B5' B9' B8' 108.20(14)
B5' B9' H9' 119.3(12)
B5' B9' B10' 60.19(12)
B5' B9' B12' 108.38(15)
B8' B9' H9' 122.6(12)
B8' B9' B12' 59.86(12)
B10' B9' B8' 108.08(16)
B10' B9' H9' 122.2(12)
B10' B9' B12' 60.19(13)
B12' B9' H9' 124.1(12)
B5' B10' B9' 59.57(12)
B5' B10' H10' 120.6(12)
B5' B10' B11' 108.31(14)
B5' B10' B12' 107.78(15)
B6' B10' B5' 59.76(12)
B6' B10' B9' 106.44(15)
B6' B10' H10' 120.6(12)
B6' B10' B11' 59.62(12)
B6' B10' B12' 106.42(15)
C6' B10' B5' 59.76(12)
C6' B10' B9' 106.44(15)
C6' B10' H10' 120.6(12)
C6' B10' B11' 59.62(12)
C6' B10' B12' 106.42(15)
B9' B10' H10' 123.9(12)
B9' B10' B11' 107.80(15)
B9' B10' B12' 60.07(13)
B11' B10' H10' 121.1(12)
B11' B10' B12' 59.64(12)
B12' B10' H10' 124.2(12)
B2' B11' C6' 58.95(11)
B2' B11' B7' 58.94(12)
B2' B11' B10' 105.90(15)
B2' B11' H11' 118.0(12)
B2' B11' B12' 105.76(15)
C2' B11' B6' 58.95(11)
C2' B11' B7' 58.94(12)
C2' B11' B10' 105.90(15)
C2' B11' H11' 118.0(12)
C2' B11' B12' 105.76(15)
B6' B11' B7' 106.58(15)
B6' B11' B10' 58.83(12)
B6' B11' H11' 117.5(12)
B6' B11' B12' 106.30(16)
C6' B11' B7' 106.58(15)
C6' B11' B10' 58.83(12)
C6' B11' H11' 117.5(12)
C6' B11' B12' 106.30(16)
B7' B11' B10' 108.05(16)
B7' B11' H11' 123.7(11)
B7' B11' B12' 59.90(12)
B10' B11' H11' 123.8(11)
B12' B11' B10' 60.27(13)
B12' B11' H11' 129.2(12)
B7' B12' B8' 59.99(12)
B7' B12' B9' 107.97(15)
B7' B12' B10' 108.01(15)
B7' B12' B11' 60.02(12)
B7' B12' H12' 121.9(11)
B8' B12' B9' 60.07(12)
B8' B12' B10' 107.88(15)
B8' B12' H12' 121.6(11)
B9' B12' B10' 59.73(13)
B9' B12' H12' 121.6(12)
B10' B12' H12' 121.8(11)
B11' B12' B8' 108.02(15)
B11' B12' B9' 107.88(15)
B11' B12' B10' 60.09(12)
B11' B12' H12' 121.9(12)
C202 P2A Ni2 107.1(6)
C202 P2A C211 113.4(6)
C211 P2A Ni2 105.7(4)

loop_
_geom_bond_atom_site_label_1
_geom_bond_atom_site_label_2
_geom_bond_distance
C1 H1 1.03(2)
C1 Ni2 2.1755(18)
C1 B3 1.676(3)
C1 B4 1.682(3)
C1 B5 1.704(3)
C1 B6 1.728(3)
P1 Ni2 2.1507(5)
P1 C101 1.834(2)
P1 C102 1.922(13)
P1 C111 1.812(2)
P1 C121 1.818(2)
Ni2 P2 2.1445(14)
Ni2 B3 2.044(2)
Ni2 B6 2.062(2)
Ni2 B7 2.074(2)
Ni2 B11 2.131(2)
Ni2 P2A 2.205(9)
P2 C201 1.840(3)
P2 C211 1.783(3)
P2 C221 1.839(3)
B3 H3 1.11(2)
B3 B4 1.812(3)
B3 B7 1.843(3)
B3 C8 1.741(3)
B4 H4 1.07(2)
B4 B5 1.745(3)
B4 C8 1.728(3)
B4 B9 1.767(3)
B5 H5 1.10(2)
B5 B6 1.809(3)
B5 B9 1.761(3)
B5 B10 1.788(3)
B6 H6 1.08(2)
B6 B10 1.792(3)
B6 B11 1.813(3)
B7 H7 1.06(2)
B7 C8 1.735(3)
B7 B11 1.742(3)
B7 B12 1.795(3)
C8 B9 1.749(2)
C8 B12 1.731(3)
C8 C1' 1.525(2)
B9 H9 1.08(2)
B9 B10 1.774(3)
B9 B12 1.776(3)
B10 H10 1.08(2)
B10 B11 1.770(3)
B10 B12 1.759(3)
B11 H11 1.05(2)
B11 B12 1.753(3)
B12 H12 1.09(2)
C101 H10A 0.9900
C101 H10B 0.9900
C101 C201 1.529(3)
C102 H10C 0.9900
C102 H10D 0.9900
C102 C202 1.53(2)
C111 H11A 0.9800
C111 H11B 0.9800
C111 H11C 0.9800
C121 H12A 0.9800
C121 H12B 0.9800
C121 H12C 0.9800
C201 H20A 0.9900
C201 H20B 0.9900
C202 H20C 0.9900
C202 H20D 0.9900
C202 P2A 1.848(16)
C211 H21A 0.9800
C211 H21B 0.9800
C211 H21C 0.9800
C211 H21D 0.9800
C211 H21E 0.9800
C211 H21F 0.9800
C211 P2A 2.085(10)
C221 H22A 0.9800
C221 H22B 0.9800
C221 H22C 0.9800
C1' B2' 1.691(3)
C1' C2' 1.691(3)
C1' B3' 1.731(3)
C1' B4' 1.719(3)
C1' B5' 1.729(3)
C1' B6' 1.697(3)
C1' C6' 1.697(3)
B2' H2' 1.01(2)
B2' B3' 1.734(3)
B2' C6' 1.712(3)
B2' B7' 1.725(3)
B2' B11' 1.729(3)
C2' H2' 1.01(2)
C2' B3' 1.734(3)
C2' B6' 1.712(3)
C2' B7' 1.725(3)
C2' B11' 1.729(3)
B3' H3' 1.07(2)
B3' B4' 1.781(3)
B3' B7' 1.773(3)
B3' B8' 1.768(3)
B4' H4' 1.05(2)
B4' B5' 1.771(3)
B4' B8' 1.777(3)
B4' B9' 1.771(3)
B5' H5' 1.12(2)
B5' B6' 1.751(3)
B5' C6' 1.751(3)
B5' B9' 1.767(3)
B5' B10' 1.778(3)
B6' H6' 1.02(2)
B6' B10' 1.737(3)
B6' B11' 1.751(3)
C6' H6' 1.02(2)
C6' B10' 1.737(3)
C6' B11' 1.751(3)
B7' H7' 1.07(2)
B7' B8' 1.777(3)
B7' B11' 1.775(3)
B7' B12' 1.773(3)
B8' H8' 1.08(2)
B8' B9' 1.785(3)
B8' B12' 1.781(3)
B9' H9' 1.07(2)
B9' B10' 1.779(3)
B9' B12' 1.785(3)
B10' H10' 1.05(2)
B10' B11' 1.784(3)
B10' B12' 1.788(3)
B11' H11' 1.08(2)
B11' B12' 1.776(3)
B12' H12' 1.09(2)

loop_
_geom_torsion_atom_site_label_1
_geom_torsion_atom_site_label_2
_geom_torsion_atom_site_label_3
_geom_torsion_atom_site_label_4
_geom_torsion
C1 B3 B4 B5 -35.30(14)
C1 B3 B4 C8 -133.98(15)
C1 B3 B4 B9 -98.62(16)
C1 B3 B7 Ni2 -56.55(11)
C1 B3 B7 C8 93.01(14)
C1 B3 B7 B11 -4.26(18)
C1 B3 B7 B12 57.97(17)
C1 B3 C8 B4 38.41(13)
C1 B3 C8 B7 -104.67(14)
C1 B3 C8 B9 1.47(17)
C1 B3 C8 B12 -65.98(17)
C1 B3 C8 C1' 145.27(15)
C1 B4 B5 B6 -35.68(14)
C1 B4 B5 B9 -136.42(15)
C1 B4 B5 B10 -98.50(16)
C1 B4 C8 B3 -38.31(12)
C1 B4 C8 B7 -1.30(18)
C1 B4 C8 B9 102.35(15)
C1 B4 C8 B12 67.95(17)
C1 B4 C8 C1' -147.73(15)
C1 B4 B9 B5 38.41(13)
C1 B4 B9 C8 -95.14(14)
C1 B4 B9 B10 0.21(19)
C1 B4 B9 B12 -62.70(18)
C1 B5 B6 Ni2 -29.63(15)
C1 B5 B6 B10 -137.25(15)
C1 B5 B6 B11 -102.30(15)
C1 B5 B9 B4 -37.67(14)
C1 B5 B9 C8 2.09(19)
C1 B5 B9 B10 99.88(16)
C1 B5 B9 B12 63.50(18)
C1 B5 B10 B6 37.27(13)
C1 B5 B10 B9 -99.54(15)
C1 B5 B10 B11 0.6(2)
C1 B5 B10 B12 -62.89(18)
C1 B6 B10 B5 -36.41(13)
C1 B6 B10 B9 1.59(18)
C1 B6 B10 B11 103.97(14)
C1 B6 B10 B12 65.12(18)
C1 B6 B11 Ni2 55.77(12)
C1 B6 B11 B7 7.16(19)
C1 B6 B11 B10 -96.31(16)
C1 B6 B11 B12 -57.45(17)
P1 C101 C201 P2 -45.7(2)
P1 C102 C202 P2A 54.4(12)
Ni2 C1 B3 B4 151.40(12)
Ni2 C1 B3 B7 52.72(11)
Ni2 C1 B3 C8 112.65(12)
Ni2 C1 B4 B3 -29.71(12)
Ni2 C1 B4 B5 110.27(15)
Ni2 C1 B4 C8 9.43(18)
Ni2 C1 B4 B9 71.60(16)
Ni2 C1 B5 B4 -111.44(15)
Ni2 C1 B5 B6 27.68(13)
Ni2 C1 B5 B9 -72.76(17)
Ni2 C1 B5 B10 -10.01(19)
Ni2 C1 B6 B5 -153.11(13)
Ni2 C1 B6 B10 -115.78(13)
Ni2 C1 B6 B11 -54.01(11)
Ni2 P1 C101 C201 37.8(2)
Ni2 P2 C201 C101 36.90(19)
Ni2 B3 B4 C1 32.02(14)
Ni2 B3 B4 B5 -3.3(2)
Ni2 B3 B4 C8 -101.97(14)
Ni2 B3 B4 B9 -66.61(18)
Ni2 B3 B7 C8 149.55(11)
Ni2 B3 B7 B11 52.29(11)
Ni2 B3 B7 B12 114.51(12)
Ni2 B3 C8 B4 112.80(14)
Ni2 B3 C8 B7 -30.29(11)
Ni2 B3 C8 B9 75.86(15)
Ni2 B3 C8 B12 8.41(17)
Ni2 B3 C8 C1' -140.34(13)
Ni2 B6 B10 B5 -111.00(16)
Ni2 B6 B10 B9 -73.00(18)
Ni2 B6 B10 B11 29.38(14)
Ni2 B6 B10 B12 -9.5(2)
Ni2 B6 B11 B7 -48.60(11)
Ni2 B6 B11 B10 -152.08(13)
Ni2 B6 B11 B12 -113.22(12)
Ni2 B7 C8 B3 29.50(11)
Ni2 B7 C8 B4 -7.10(18)
Ni2 B7 C8 B9 -75.18(16)
Ni2 B7 C8 B12 -110.33(13)
Ni2 B7 C8 C1' 138.51(13)
Ni2 B7 B11 B6 47.82(11)
Ni2 B7 B11 B10 110.90(14)
Ni2 B7 B11 B12 148.87(12)
Ni2 B7 B12 C8 102.04(14)
Ni2 B7 B12 B9 68.58(17)
Ni2 B7 B12 B10 4.79(19)
Ni2 B7 B12 B11 -32.98(13)
Ni2 B11 B12 B7 31.67(12)
Ni2 B11 B12 C8 -7.05(18)
Ni2 B11 B12 B9 -69.72(16)
Ni2 B11 B12 B10 -106.12(15)
B3 C1 B4 B5 139.98(15)
B3 C1 B4 C8 39.14(12)
B3 C1 B4 B9 101.31(15)
B3 C1 B5 B4 -40.05(15)
B3 C1 B5 B6 99.08(16)
B3 C1 B5 B9 -1.4(2)
B3 C1 B5 B10 61.39(19)
B3 C1 B6 Ni2 43.95(12)
B3 C1 B6 B5 -109.15(16)
B3 C1 B6 B10 -71.82(17)
B3 C1 B6 B11 -10.05(19)
B3 B4 B5 C1 34.27(13)
B3 B4 B5 B6 -1.4(2)
B3 B4 B5 B9 -102.15(15)
B3 B4 B5 B10 -64.23(18)
B3 B4 C8 B7 37.00(14)
B3 B4 C8 B9 140.65(14)
B3 B4 C8 B12 106.26(15)
B3 B4 C8 C1' -109.42(16)
B3 B4 B9 B5 98.68(16)
B3 B4 B9 C8 -34.87(13)
B3 B4 B9 B10 60.48(18)
B3 B4 B9 B12 -2.43(19)
B3 B7 C8 B4 -36.60(14)
B3 B7 C8 B9 -104.68(15)
B3 B7 C8 B12 -139.83(14)
B3 B7 C8 C1' 109.01(16)
B3 B7 B11 Ni2 -49.60(10)
B3 B7 B11 B6 -1.78(17)
B3 B7 B11 B10 61.30(18)
B3 B7 B11 B12 99.27(15)
B3 B7 B12 C8 34.79(12)
B3 B7 B12 B9 1.33(18)
B3 B7 B12 B10 -62.46(17)
B3 B7 B12 B11 -100.23(15)
B3 C8 B9 B4 37.70(14)
B3 C8 B9 B5 -2.27(18)
B3 C8 B9 B10 -65.06(18)
B3 C8 B9 B12 -105.89(15)
B3 C8 B12 B7 -39.39(13)
B3 C8 B12 B9 103.63(15)
B3 C8 B12 B10 62.09(17)
B3 C8 B12 B11 -0.72(18)
B3 C8 C1' B2' -179.58(13)
B3 C8 C1' C2' -179.58(13)
B3 C8 C1' B3' -108.95(17)
B3 C8 C1' B4' -35.2(2)
B3 C8 C1' B5' 38.7(2)
B3 C8 C1' B6' 110.36(17)
B3 C8 C1' C6' 110.36(17)
B4 C1 B3 Ni2 -151.40(12)
B4 C1 B3 B7 -98.68(15)
B4 C1 B3 C8 -38.75(13)
B4 C1 B5 B6 139.13(16)
B4 C1 B5 B9 38.69(14)
B4 C1 B5 B10 101.44(16)
B4 C1 B6 Ni2 114.22(13)
B4 C1 B6 B5 -38.88(14)
B4 C1 B6 B10 -1.55(19)
B4 C1 B6 B11 60.22(18)
B4 B3 B7 Ni2 -117.28(12)
B4 B3 B7 C8 32.27(12)
B4 B3 B7 B11 -64.99(17)
B4 B3 B7 B12 -2.76(17)
B4 B3 C8 B7 -143.09(14)
B4 B3 C8 B9 -36.94(14)
B4 B3 C8 B12 -104.39(15)
B4 B3 C8 C1' 106.86(16)
B4 B5 B6 C1 35.46(14)
B4 B5 B6 Ni2 5.8(2)
B4 B5 B6 B10 -101.78(17)
B4 B5 B6 B11 -66.83(19)
B4 B5 B9 C8 39.76(13)
B4 B5 B9 B10 137.55(15)
B4 B5 B9 B12 101.17(15)
B4 B5 B10 B6 98.63(16)
B4 B5 B10 B9 -38.18(14)
B4 B5 B10 B11 61.99(19)
B4 B5 B10 B12 -1.5(2)
B4 C8 B9 B5 -39.97(14)
B4 C8 B9 B10 -102.76(16)
B4 C8 B9 B12 -143.59(15)
B4 C8 B12 B7 -108.72(15)
B4 C8 B12 B9 34.30(14)
B4 C8 B12 B10 -7.24(19)
B4 C8 B12 B11 -70.05(17)
B4 C8 C1' B2' -107.87(17)
B4 C8 C1' C2' -107.87(17)
B4 C8 C1' B3' -37.2(2)
B4 C8 C1' B4' 36.5(2)
B4 C8 C1' B5' 110.38(17)
B4 C8 C1' B6' -177.92(14)
B4 C8 C1' C6' -177.92(14)
B4 B9 B10 B5 37.53(14)
B4 B9 B10 B6 -1.13(19)
B4 B9 B10 B11 -65.80(19)
B4 B9 B10 B12 -101.74(15)
B4 B9 B12 B7 0.7(2)
B4 B9 B12 C8 -32.46(14)
B4 B9 B12 B10 99.95(17)
B4 B9 B12 B11 63.42(18)
B5 C1 B3 Ni2 -112.68(14)
B5 C1 B3 B4 38.72(15)
B5 C1 B3 B7 -59.96(19)
B5 C1 B3 C8 -0.03(19)
B5 C1 B4 B3 -139.98(15)
B5 C1 B4 C8 -100.84(15)
B5 C1 B4 B9 -38.67(14)
B5 C1 B6 Ni2 153.11(13)
B5 C1 B6 B10 37.33(14)
B5 C1 B6 B11 99.10(16)
B5 B4 C8 B3 -99.90(15)
B5 B4 C8 B7 -62.90(18)
B5 B4 C8 B9 40.75(14)
B5 B4 C8 B12 6.36(19)
B5 B4 C8 C1' 150.67(15)
B5 B4 B9 C8 -133.55(15)
B5 B4 B9 B10 -38.20(14)
B5 B4 B9 B12 -101.11(16)
B5 B6 B10 B9 38.01(13)
B5 B6 B10 B11 140.39(15)
B5 B6 B10 B12 101.53(16)
B5 B6 B11 Ni2 116.82(14)
B5 B6 B11 B7 68.22(17)
B5 B6 B11 B10 -35.26(14)
B5 B6 B11 B12 3.60(18)
B5 B9 B10 B6 -38.66(14)
B5 B9 B10 B11 -103.33(17)
B5 B9 B10 B12 -139.27(15)
B5 B9 B12 B7 -62.32(18)
B5 B9 B12 C8 -95.43(15)
B5 B9 B12 B10 36.97(14)
B5 B9 B12 B11 0.44(19)
B5 B10 B11 Ni2 8.8(2)
B5 B10 B11 B6 36.45(15)
B5 B10 B11 B7 -60.78(19)
B5 B10 B11 B12 -99.59(16)
B5 B10 B12 B7 66.68(18)
B5 B10 B12 C8 5.15(19)
B5 B10 B12 B9 -36.18(14)
B5 B10 B12 B11 103.69(16)
B6 C1 B3 Ni2 -43.95(12)
B6 C1 B3 B4 107.45(16)
B6 C1 B3 B7 8.77(18)
B6 C1 B3 C8 68.70(16)
B6 C1 B4 B3 -100.44(15)
B6 C1 B4 B5 39.54(15)
B6 C1 B4 C8 -61.30(17)
B6 C1 B4 B9 0.87(19)
B6 C1 B5 B4 -139.13(16)
B6 C1 B5 B9 -100.44(16)
B6 C1 B5 B10 -37.69(14)
B6 B5 B9 B4 -99.35(16)
B6 B5 B9 C8 -59.59(17)
B6 B5 B9 B10 38.21(14)
B6 B5 B9 B12 1.82(19)
B6 B5 B10 B9 -136.81(14)
B6 B5 B10 B11 -36.64(14)
B6 B5 B10 B12 -100.16(15)
B6 B10 B11 Ni2 -27.65(12)
B6 B10 B11 B7 -97.23(16)
B6 B10 B11 B12 -136.03(15)
B6 B10 B12 B7 2.6(2)
B6 B10 B12 C8 -58.95(18)
B6 B10 B12 B9 -100.28(17)
B6 B10 B12 B11 39.60(14)
B6 B11 B12 B7 98.88(15)
B6 B11 B12 C8 60.16(16)
B6 B11 B12 B9 -2.51(18)
B6 B11 B12 B10 -38.92(14)
B7 B3 B4 C1 101.84(15)
B7 B3 B4 B5 66.54(17)
B7 B3 B4 C8 -32.14(12)
B7 B3 B4 B9 3.22(18)
B7 B3 C8 B4 143.09(14)
B7 B3 C8 B9 106.15(15)
B7 B3 C8 B12 38.70(13)
B7 B3 C8 C1' -110.06(16)
B7 C8 B9 B4 108.05(16)
B7 C8 B9 B5 68.09(18)
B7 C8 B9 B10 5.3(2)
B7 C8 B9 B12 -35.53(14)
B7 C8 B12 B9 143.01(15)
B7 C8 B12 B10 101.47(15)
B7 C8 B12 B11 38.66(13)
B7 C8 C1' B2' 106.50(17)
B7 C8 C1' C2' 106.50(17)
B7 C8 C1' B3' 177.14(14)
B7 C8 C1' B4' -109.08(18)
B7 C8 C1' B5' -35.3(2)
B7 C8 C1' B6' 36.4(2)
B7 C8 C1' C6' 36.4(2)
B7 B11 B12 C8 -38.72(13)
B7 B11 B12 B9 -101.39(15)
B7 B11 B12 B10 -137.79(16)
C8 B3 B4 C1 133.98(15)
C8 B3 B4 B5 98.68(16)
C8 B3 B4 B9 35.36(13)
C8 B3 B7 Ni2 -149.55(11)
C8 B3 B7 B11 -97.27(14)
C8 B3 B7 B12 -35.04(12)
C8 B4 B5 C1 95.74(15)
C8 B4 B5 B6 60.06(19)
C8 B4 B5 B9 -40.68(13)
C8 B4 B5 B10 -2.77(19)
C8 B4 B9 B5 133.55(15)
C8 B4 B9 B10 95.35(15)
C8 B4 B9 B12 32.44(13)
C8 B7 B11 Ni2 -110.21(12)
C8 B7 B11 B6 -62.39(16)
C8 B7 B11 B10 0.69(19)
C8 B7 B11 B12 38.66(13)
C8 B7 B12 B9 -33.46(13)
C8 B7 B12 B10 -97.25(16)
C8 B7 B12 B11 -135.02(15)
C8 B9 B10 B5 98.75(15)
C8 B9 B10 B6 60.09(18)
C8 B9 B10 B11 -4.6(2)
C8 B9 B10 B12 -40.52(13)
C8 B9 B12 B7 33.12(13)
C8 B9 B12 B10 132.40(15)
C8 B9 B12 B11 95.88(15)
C8 C1' B2' B3' 109.62(17)
C8 C1' B2' C6' -108.28(17)
C8 C1' B2' B7' 148.63(15)
C8 C1' B2' B11' -145.24(15)
C8 C1' C2' B3' 109.62(17)
C8 C1' C2' B6' -108.28(17)
C8 C1' C2' B7' 148.63(15)
C8 C1' C2' B11' -145.24(15)
C8 C1' B3' B2' -108.08(17)
C8 C1' B3' C2' -108.08(17)
C8 C1' B3' B4' 113.22(18)
C8 C1' B3' B7' -144.87(15)
C8 C1' B3' B8' 152.37(16)
C8 C1' B4' B3' -108.75(17)
C8 C1' B4' B5' 109.84(18)
C8 C1' B4' B8' -147.71(15)
C8 C1' B4' B9' 149.30(15)
C8 C1' B5' B4' -112.73(18)
C8 C1' B5' B6' 107.81(18)
C8 C1' B5' C6' 107.81(18)
C8 C1' B5' B9' -152.25(16)
C8 C1' B5' B10' 145.04(16)
C8 C1' B6' C2' 108.45(16)
C8 C1' B6' B5' -111.12(17)
C8 C1' B6' B10' -150.20(15)
C8 C1' B6' B11' 144.54(15)
C8 C1' C6' B2' 108.45(16)
C8 C1' C6' B5' -111.12(17)
C8 C1' C6' B10' -150.20(15)
C8 C1' C6' B11' 144.54(15)
B9 B4 B5 C1 136.42(15)
B9 B4 B5 B6 100.75(17)
B9 B4 B5 B10 37.92(14)
B9 B4 C8 B3 -140.65(14)
B9 B4 C8 B7 -103.65(15)
B9 B4 C8 B12 -34.39(14)
B9 B4 C8 C1' 109.92(16)
B9 B5 B6 C1 98.95(15)
B9 B5 B6 Ni2 69.3(2)
B9 B5 B6 B10 -38.29(14)
B9 B5 B6 B11 -3.35(19)
B9 B5 B10 B6 136.81(14)
B9 B5 B10 B11 100.17(16)
B9 B5 B10 B12 36.65(14)
B9 C8 B12 B7 -143.01(15)
B9 C8 B12 B10 -41.54(14)
B9 C8 B12 B11 -104.35(16)
B9 C8 C1' B2' -38.0(2)
B9 C8 C1' C2' -38.0(2)
B9 C8 C1' B3' 32.6(2)
B9 C8 C1' B4' 106.37(18)
B9 C8 C1' B5' -179.80(15)
B9 C8 C1' B6' -108.10(17)
B9 C8 C1' C6' -108.10(17)
B9 B10 B11 Ni2 72.12(18)
B9 B10 B11 B6 99.76(17)
B9 B10 B11 B7 2.5(2)
B9 B10 B11 B12 -36.27(15)
B9 B10 B12 B7 102.87(15)
B9 B10 B12 C8 41.33(13)
B9 B10 B12 B11 139.87(16)
B10 B5 B6 C1 137.25(15)
B10 B5 B6 Ni2 107.62(17)
B10 B5 B6 B11 34.95(14)
B10 B5 B9 B4 -137.55(15)
B10 B5 B9 C8 -97.80(15)
B10 B5 B9 B12 -36.38(13)
B10 B6 B11 Ni2 152.08(13)
B10 B6 B11 B7 103.47(15)
B10 B6 B11 B12 38.86(13)
B10 B9 B12 B7 -99.29(16)
B10 B9 B12 C8 -132.40(15)
B10 B9 B12 B11 -36.53(14)
B10 B11 B12 B7 137.79(16)
B10 B11 B12 C8 99.07(15)
B10 B11 B12 B9 36.40(14)
B11 B6 B10 B5 -140.39(15)
B11 B6 B10 B9 -102.38(15)
B11 B6 B10 B12 -38.85(14)
B11 B7 C8 B3 100.84(14)
B11 B7 C8 B4 64.23(18)
B11 B7 C8 B9 -3.84(19)
B11 B7 C8 B12 -39.00(14)
B11 B7 C8 C1' -150.16(15)
B11 B7 B12 C8 135.02(15)
B11 B7 B12 B9 101.56(16)
B11 B7 B12 B10 37.77(14)
B11 B10 B12 B7 -37.01(14)
B11 B10 B12 C8 -98.54(15)
B11 B10 B12 B9 -139.87(16)
B12 B7 C8 B3 139.83(14)
B12 B7 C8 B4 103.23(15)
B12 B7 C8 B9 35.15(14)
B12 B7 C8 C1' -111.16(17)
B12 B7 B11 Ni2 -148.87(12)
B12 B7 B11 B6 -101.05(15)
B12 B7 B11 B10 -37.97(15)
B12 C8 B9 B4 143.59(15)
B12 C8 B9 B5 103.62(16)
B12 C8 B9 B10 40.83(14)
B12 C8 C1' B2' 33.7(2)
B12 C8 C1' C2' 33.7(2)
B12 C8 C1' B3' 104.30(18)
B12 C8 C1' B4' 178.08(14)
B12 C8 C1' B5' -108.09(18)
B12 C8 C1' B6' -36.4(2)
B12 C8 C1' C6' -36.4(2)
B12 B9 B10 B5 139.27(15)
B12 B9 B10 B6 100.61(15)
B12 B9 B10 B11 35.94(15)
B12 B10 B11 Ni2 108.39(14)
B12 B10 B11 B6 136.03(15)
B12 B10 B11 B7 38.80(14)
C102 C202 P2A Ni2 -37.5(11)
C102 C202 P2A C211 78.6(12)
C111 P1 C101 C201 166.19(18)
C121 P1 C101 C201 -86.54(18)
C211 P2 C201 C101 166.6(2)
C221 P2 C201 C101 -85.1(2)
C1' C8 B9 B4 -105.73(17)
C1' C8 B9 B5 -145.69(16)
C1' C8 B9 B10 151.51(16)
C1' C8 B9 B12 110.69(17)
C1' C8 B12 B7 108.56(16)
C1' C8 B12 B9 -108.43(17)
C1' C8 B12 B10 -149.97(15)
C1' C8 B12 B11 147.22(15)
C1' B2' B3' B4' 35.83(12)
C1' B2' B3' B7' 137.65(14)
C1' B2' B3' B8' 98.56(15)
C1' B2' C6' B5' -35.71(13)
C1' B2' C6' B10' -100.89(16)
C1' B2' C6' B11' -139.71(15)
C1' B2' B7' B3' -38.58(13)
C1' B2' B7' B8' 0.29(19)
C1' B2' B7' B11' 102.31(15)
C1' B2' B7' B12' 63.25(18)
C1' B2' B11' C6' 36.40(14)
C1' B2' B11' B7' -102.32(16)
C1' B2' B11' B10' -0.51(19)
C1' B2' B11' B12' -63.42(18)
C1' C2' B3' B4' 35.83(12)
C1' C2' B3' B7' 137.65(14)
C1' C2' B3' B8' 98.56(15)
C1' C2' B6' B5' -35.71(13)
C1' C2' B6' B10' -100.89(16)
C1' C2' B6' B11' -139.71(15)
C1' C2' B7' B3' -38.58(13)
C1' C2' B7' B8' 0.29(19)
C1' C2' B7' B11' 102.31(15)
C1' C2' B7' B12' 63.25(18)
C1' C2' B11' B6' 36.40(14)
C1' C2' B11' B7' -102.32(16)
C1' C2' B11' B10' -0.51(19)
C1' C2' B11' B12' -63.42(18)
C1' B3' B4' B5' 34.48(13)
C1' B3' B4' B8' 135.40(15)
C1' B3' B4' B9' 97.86(15)
C1' B3' B7' B2' 36.56(13)
C1' B3' B7' C2' 36.56(13)
C1' B3' B7' B8' -99.16(15)
C1' B3' B7' B11' 1.77(19)
C1' B3' B7' B12' -61.82(17)
C1' B3' B8' B4' -38.43(13)
C1' B3' B8' B7' 99.38(15)
C1' B3' B8' B9' -1.2(2)
C1' B3' B8' B12' 62.28(18)
C1' B4' B5' B6' 35.23(13)
C1' B4' B5' C6' 35.23(13)
C1' B4' B5' B9' 134.96(16)
C1' B4' B5' B10' 97.21(15)
C1' B4' B8' B3' 38.79(13)
C1' B4' B8' B7' 1.07(19)
C1' B4' B8' B9' -99.42(15)
C1' B4' B8' B12' -62.11(17)
C1' B4' B9' B5' -39.23(13)
C1' B4' B9' B8' 99.34(15)
C1' B4' B9' B10' -1.52(19)
C1' B4' B9' B12' 62.11(18)
C1' B5' B6' C2' 35.42(13)
C1' B5' B6' B10' 137.04(15)
C1' B5' B6' B11' 99.54(16)
C1' B5' C6' B2' 35.42(13)
C1' B5' C6' B10' 137.04(15)
C1' B5' C6' B11' 99.54(16)
C1' B5' B9' B4' 38.89(13)
C1' B5' B9' B8' 1.8(2)
C1' B5' B9' B10' -99.03(15)
C1' B5' B9' B12' -61.59(18)
C1' B5' B10' B6' -36.98(13)
C1' B5' B10' C6' -36.98(13)
C1' B5' B10' B9' 99.28(15)
C1' B5' B10' B11' -1.03(19)
C1' B5' B10' B12' 62.04(18)
C1' B6' B10' B5' 38.57(14)
C1' B6' B10' B9' 0.1(2)
C1' B6' B10' B11' -101.19(16)
C1' B6' B10' B12' -62.78(19)
C1' B6' B11' C2' -35.90(13)
C1' B6' B11' B7' 0.23(19)
C1' B6' B11' B10' 101.65(16)
C1' B6' B11' B12' 62.97(18)
C1' C6' B10' B5' 38.57(14)
C1' C6' B10' B9' 0.1(2)
C1' C6' B10' B11' -101.19(16)
C1' C6' B10' B12' -62.78(19)
C1' C6' B11' B2' -35.90(13)
C1' C6' B11' B7' 0.23(19)
C1' C6' B11' B10' 101.65(16)
C1' C6' B11' B12' 62.97(18)
B2' C1' B3' B4' -138.70(14)
B2' C1' B3' B7' -36.78(13)
B2' C1' B3' B8' -99.55(15)
B2' C1' B4' B3' 38.05(13)
B2' C1' B4' B5' -103.35(15)
B2' C1' B4' B8' -0.91(18)
B2' C1' B4' B9' -63.90(17)
B2' C1' B5' B4' 102.96(15)
B2' C1' B5' C6' -36.51(14)
B2' C1' B5' B9' 63.44(18)
B2' C1' B5' B10' 0.73(18)
B2' C1' C6' B5' 140.43(15)
B2' C1' C6' B10' 101.35(16)
B2' C1' C6' B11' 36.09(14)
B2' B3' B4' C1' -35.76(13)
B2' B3' B4' B5' -1.28(18)
B2' B3' B4' B8' 99.64(16)
B2' B3' B4' B9' 62.10(17)
B2' B3' B7' B8' -135.72(15)
B2' B3' B7' B11' -34.79(14)
B2' B3' B7' B12' -98.38(16)
B2' B3' B8' B4' -99.34(15)
B2' B3' B8' B7' 38.46(13)
B2' B3' B8' B9' -62.14(18)
B2' B3' B8' B12' 1.36(19)
B2' C6' B10' B5' 101.67(16)
B2' C6' B10' B9' 63.24(19)
B2' C6' B10' B11' -38.09(14)
B2' C6' B10' B12' 0.3(2)
B2' C6' B11' B7' 36.13(14)
B2' C6' B11' B10' 137.54(16)
B2' C6' B11' B12' 98.87(16)
B2' B7' B8' B3' -38.71(14)
B2' B7' B8' B4' -0.85(19)
B2' B7' B8' B9' 62.18(18)
B2' B7' B8' B12' 99.67(16)
B2' B7' B11' C6' -36.14(14)
B2' B7' B11' B10' -98.05(16)
B2' B7' B11' B12' -135.69(16)
B2' B7' B12' B8' -99.57(16)
B2' B7' B12' B9' -62.05(19)
B2' B7' B12' B10' 1.1(2)
B2' B7' B12' B11' 38.65(14)
B2' B11' B12' B7' -38.44(14)
B2' B11' B12' B8' -1.1(2)
B2' B11' B12' B9' 62.40(18)
B2' B11' B12' B10' 99.59(16)
C2' C1' B3' B4' -138.70(14)
C2' C1' B3' B7' -36.78(13)
C2' C1' B3' B8' -99.55(15)
C2' C1' B4' B3' 38.05(13)
C2' C1' B4' B5' -103.35(15)
C2' C1' B4' B8' -0.91(18)
C2' C1' B4' B9' -63.90(17)
C2' C1' B5' B4' 102.96(15)
C2' C1' B5' B6' -36.51(14)
C2' C1' B5' B9' 63.44(18)
C2' C1' B5' B10' 0.73(18)
C2' C1' B6' B5' 140.43(15)
C2' C1' B6' B10' 101.35(16)
C2' C1' B6' B11' 36.09(14)
C2' B3' B4' C1' -35.76(13)
C2' B3' B4' B5' -1.28(18)
C2' B3' B4' B8' 99.64(16)
C2' B3' B4' B9' 62.10(17)
C2' B3' B7' B8' -135.72(15)
C2' B3' B7' B11' -34.79(14)
C2' B3' B7' B12' -98.38(16)
C2' B3' B8' B4' -99.34(15)
C2' B3' B8' B7' 38.46(13)
C2' B3' B8' B9' -62.14(18)
C2' B3' B8' B12' 1.36(19)
C2' B6' B10' B5' 101.67(16)
C2' B6' B10' B9' 63.24(19)
C2' B6' B10' B11' -38.09(14)
C2' B6' B10' B12' 0.3(2)
C2' B6' B11' B7' 36.13(14)
C2' B6' B11' B10' 137.54(16)
C2' B6' B11' B12' 98.87(16)
C2' B7' B8' B3' -38.71(14)
C2' B7' B8' B4' -0.85(19)
C2' B7' B8' B9' 62.18(18)
C2' B7' B8' B12' 99.67(16)
C2' B7' B11' B6' -36.14(14)
C2' B7' B11' B10' -98.05(16)
C2' B7' B11' B12' -135.69(16)
C2' B7' B12' B8' -99.57(16)
C2' B7' B12' B9' -62.05(19)
C2' B7' B12' B10' 1.1(2)
C2' B7' B12' B11' 38.65(14)
C2' B11' B12' B7' -38.44(14)
C2' B11' B12' B8' -1.1(2)
C2' B11' B12' B9' 62.40(18)
C2' B11' B12' B10' 99.59(16)
B3' C1' B2' C6' 142.10(15)
B3' C1' B2' B7' 39.01(13)
B3' C1' B2' B11' 105.14(16)
B3' C1' C2' B6' 142.10(15)
B3' C1' C2' B7' 39.01(13)
B3' C1' C2' B11' 105.14(16)
B3' C1' B4' B5' -141.40(15)
B3' C1' B4' B8' -38.96(13)
B3' C1' B4' B9' -101.95(15)
B3' C1' B5' B4' 36.79(14)
B3' C1' B5' B6' -102.67(16)
B3' C1' B5' C6' -102.67(16)
B3' C1' B5' B9' -2.7(2)
B3' C1' B5' B10' -65.43(18)
B3' C1' B6' C2' -35.17(14)
B3' C1' B6' B5' 105.26(15)
B3' C1' B6' B10' 66.17(18)
B3' C1' B6' B11' 0.92(19)
B3' C1' C6' B2' -35.17(14)
B3' C1' C6' B5' 105.26(15)
B3' C1' C6' B10' 66.17(18)
B3' C1' C6' B11' 0.92(19)
B3' B2' C6' C1' 34.88(13)
B3' B2' C6' B5' -0.84(19)
B3' B2' C6' B10' -66.01(19)
B3' B2' C6' B11' -104.83(16)
B3' B2' B7' B8' 38.87(14)
B3' B2' B7' B11' 140.89(16)
B3' B2' B7' B12' 101.83(16)
B3' B2' B11' C6' 101.85(16)
B3' B2' B11' B7' -36.87(15)
B3' B2' B11' B10' 64.94(18)
B3' B2' B11' B12' 2.0(2)
B3' C2' B6' C1' 34.88(13)
B3' C2' B6' B5' -0.84(19)
B3' C2' B6' B10' -66.01(19)
B3' C2' B6' B11' -104.83(16)
B3' C2' B7' B8' 38.87(14)
B3' C2' B7' B11' 140.89(16)
B3' C2' B7' B12' 101.83(16)
B3' C2' B11' B6' 101.85(16)
B3' C2' B11' B7' -36.87(15)
B3' C2' B11' B10' 64.94(18)
B3' C2' B11' B12' 2.0(2)
B3' B4' B5' C1' -34.43(13)
B3' B4' B5' B6' 0.80(19)
B3' B4' B5' C6' 0.80(19)
B3' B4' B5' B9' 100.53(16)
B3' B4' B5' B10' 62.78(17)
B3' B4' B8' B7' -37.72(14)
B3' B4' B8' B9' -138.21(16)
B3' B4' B8' B12' -100.90(16)
B3' B4' B9' B5' -101.37(16)
B3' B4' B9' B8' 37.19(14)
B3' B4' B9' B10' -63.67(18)
B3' B4' B9' B12' -0.04(19)
B3' B7' B8' B4' 37.87(14)
B3' B7' B8' B9' 100.90(16)
B3' B7' B8' B12' 138.38(15)
B3' B7' B11' B2' 34.88(14)
B3' B7' B11' C2' 34.88(14)
B3' B7' B11' B6' -1.3(2)
B3' B7' B11' C6' -1.3(2)
B3' B7' B11' B10' -63.16(18)
B3' B7' B11' B12' -100.81(16)
B3' B7' B12' B8' -37.13(14)
B3' B7' B12' B9' 0.4(2)
B3' B7' B12' B10' 63.53(19)
B3' B7' B12' B11' 101.08(16)
B3' B8' B9' B4' -37.50(14)
B3' B8' B9' B5' -0.4(2)
B3' B8' B9' B10' 63.33(19)
B3' B8' B9' B12' 100.75(16)
B3' B8' B12' B7' 37.20(14)
B3' B8' B12' B9' -100.85(16)
B3' B8' B12' B10' -63.68(19)
B3' B8' B12' B11' -0.2(2)
B4' C1' B2' B3' -38.61(13)
B4' C1' B2' C6' 103.49(15)
B4' C1' B2' B7' 0.40(18)
B4' C1' B2' B11' 66.53(17)
B4' C1' C2' B3' -38.61(13)
B4' C1' C2' B6' 103.49(15)
B4' C1' C2' B7' 0.40(18)
B4' C1' C2' B11' 66.53(17)
B4' C1' B3' B2' 138.70(14)
B4' C1' B3' C2' 138.70(14)
B4' C1' B3' B7' 101.91(15)
B4' C1' B3' B8' 39.15(14)
B4' C1' B5' B6' -139.46(15)
B4' C1' B5' C6' -139.46(15)
B4' C1' B5' B9' -39.51(14)
B4' C1' B5' B10' -102.22(16)
B4' C1' B6' C2' -102.49(15)
B4' C1' B6' B5' 37.94(14)
B4' C1' B6' B10' -1.14(19)
B4' C1' B6' B11' -66.40(18)
B4' C1' C6' B2' -102.49(15)
B4' C1' C6' B5' 37.94(14)
B4' C1' C6' B10' -1.14(19)
B4' C1' C6' B11' -66.40(18)
B4' B3' B7' B2' 97.97(15)
B4' B3' B7' C2' 97.97(15)
B4' B3' B7' B8' -37.75(14)
B4' B3' B7' B11' 63.18(18)
B4' B3' B7' B12' -0.41(19)
B4' B3' B8' B7' 137.80(15)
B4' B3' B8' B9' 37.20(15)
B4' B3' B8' B12' 100.70(16)
B4' B5' B6' C1' -35.41(13)
B4' B5' B6' C2' 0.00(19)
B4' B5' B6' B10' 101.62(16)
B4' B5' B6' B11' 64.13(18)
B4' B5' C6' C1' -35.41(13)
B4' B5' C6' B2' 0.00(19)
B4' B5' C6' B10' 101.62(16)
B4' B5' C6' B11' 64.13(18)
B4' B5' B9' B8' -37.08(15)
B4' B5' B9' B10' -137.92(15)
B4' B5' B9' B12' -100.48(15)
B4' B5' B10' B6' -98.58(15)
B4' B5' B10' C6' -98.58(15)
B4' B5' B10' B9' 37.68(14)
B4' B5' B10' B11' -62.63(18)
B4' B5' B10' B12' 0.44(19)
B4' B8' B9' B5' 37.14(15)
B4' B8' B9' B10' 100.83(16)
B4' B8' B9' B12' 138.25(15)
B4' B8' B12' B7' 100.93(16)
B4' B8' B12' B9' -37.12(14)
B4' B8' B12' B10' 0.1(2)
B4' B8' B12' B11' 63.56(19)
B4' B9' B10' B5' -37.65(14)
B4' B9' B10' B6' 0.9(2)
B4' B9' B10' C6' 0.9(2)
B4' B9' B10' B11' 63.55(19)
B4' B9' B10' B12' 100.68(16)
B4' B9' B12' B7' -0.2(2)
B4' B9' B12' B8' 37.27(14)
B4' B9' B12' B10' -100.99(16)
B4' B9' B12' B11' -63.64(18)
B5' C1' B2' B3' -105.28(15)
B5' C1' B2' C6' 36.81(14)
B5' C1' B2' B7' -66.27(17)
B5' C1' B2' B11' -0.14(19)
B5' C1' C2' B3' -105.28(15)
B5' C1' C2' B6' 36.81(14)
B5' C1' C2' B7' -66.27(17)
B5' C1' C2' B11' -0.14(19)
B5' C1' B3' B2' 102.05(15)
B5' C1' B3' C2' 102.05(15)
B5' C1' B3' B4' -36.65(14)
B5' C1' B3' B7' 65.26(18)
B5' C1' B3' B8' 2.5(2)
B5' C1' B4' B3' 141.40(15)
B5' C1' B4' B8' 102.44(15)
B5' C1' B4' B9' 39.45(14)
B5' C1' B6' C2' -140.43(15)
B5' C1' B6' B10' -39.09(14)
B5' C1' B6' B11' -104.34(16)
B5' C1' C6' B2' -140.43(15)
B5' C1' C6' B10' -39.09(14)
B5' C1' C6' B11' -104.34(16)
B5' B4' B8' B3' 101.12(15)
B5' B4' B8' B7' 63.39(18)
B5' B4' B8' B9' -37.09(14)
B5' B4' B8' B12' 0.22(19)
B5' B4' B9' B8' 138.56(16)
B5' B4' B9' B10' 37.70(14)
B5' B4' B9' B12' 101.34(16)
B5' B6' B10' B9' -38.43(14)
B5' B6' B10' B11' -139.76(16)
B5' B6' B10' B12' -101.35(17)
B5' B6' B11' C2' -100.15(16)
B5' B6' B11' B7' -64.01(19)
B5' B6' B11' B10' 37.40(15)
B5' B6' B11' B12' -1.3(2)
B5' C6' B10' B9' -38.43(14)
B5' C6' B10' B11' -139.76(16)
B5' C6' B10' B12' -101.35(17)
B5' C6' B11' B2' -100.15(16)
B5' C6' B11' B7' -64.01(19)
B5' C6' B11' B10' 37.40(15)
B5' C6' B11' B12' -1.3(2)
B5' B9' B10' B6' 38.52(14)
B5' B9' B10' C6' 38.52(14)
B5' B9' B10' B11' 101.20(15)
B5' B9' B10' B12' 138.33(15)
B5' B9' B12' B7' 63.34(18)
B5' B9' B12' B8' 100.82(16)
B5' B9' B12' B10' -37.44(13)
B5' B9' B12' B11' -0.09(19)
B5' B10' B11' B2' 1.0(2)
B5' B10' B11' C2' 1.0(2)
B5' B10' B11' B6' -36.00(15)
B5' B10' B11' C6' -36.00(15)
B5' B10' B11' B7' 62.83(19)
B5' B10' B11' B12' 100.31(17)
B5' B10' B12' B7' -63.70(19)
B5' B10' B12' B8' -0.3(2)
B5' B10' B12' B9' 37.02(14)
B5' B10' B12' B11' -101.22(16)
B6' C1' C2' B3' -142.10(15)
B6' C1' C2' B7' -103.09(16)
B6' C1' C2' B11' -36.96(14)
B6' C1' B3' C2' 35.11(14)
B6' C1' B3' B4' -103.58(15)
B6' C1' B3' B7' -1.67(18)
B6' C1' B3' B8' -64.44(18)
B6' C1' B4' B3' 103.60(15)
B6' C1' B4' B5' -37.80(14)
B6' C1' B4' B8' 64.64(17)
B6' C1' B4' B9' 1.66(19)
B6' C1' B5' B4' 139.46(15)
B6' C1' B5' B9' 99.95(16)
B6' C1' B5' B10' 37.24(14)
B6' C2' B3' C1' -34.53(13)
B6' C2' B3' B4' 1.30(19)
B6' C2' B3' B7' 103.13(16)
B6' C2' B3' B8' 64.04(18)
B6' C2' B7' B3' -102.74(16)
B6' C2' B7' B8' -63.87(19)
B6' C2' B7' B11' 38.15(15)
B6' C2' B7' B12' -0.9(2)
B6' C2' B11' B7' -138.72(16)
B6' C2' B11' B10' -36.91(14)
B6' C2' B11' B12' -99.82(17)
B6' B5' B9' B4' 99.81(15)
B6' B5' B9' B8' 62.73(19)
B6' B5' B9' B10' -38.11(14)
B6' B5' B9' B12' -0.67(19)
B6' B5' B10' B9' 136.25(16)
B6' B5' B10' B11' 35.95(14)
B6' B5' B10' B12' 99.01(17)
B6' B10' B11' C2' 36.96(14)
B6' B10' B11' B7' 98.83(16)
B6' B10' B11' B12' 136.31(16)
B6' B10' B12' B7' -0.9(2)
B6' B10' B12' B8' 62.5(2)
B6' B10' B12' B9' 99.83(16)
B6' B10' B12' B11' -38.41(15)
B6' B11' B12' B7' -100.03(16)
B6' B11' B12' B8' -62.67(19)
B6' B11' B12' B9' 0.81(19)
B6' B11' B12' B10' 38.01(14)
C6' C1' B2' B3' -142.10(15)
C6' C1' B2' B7' -103.09(16)
C6' C1' B2' B11' -36.96(14)
C6' C1' B3' B2' 35.11(14)
C6' C1' B3' B4' -103.58(15)
C6' C1' B3' B7' -1.67(18)
C6' C1' B3' B8' -64.44(18)
C6' C1' B4' B3' 103.60(15)
C6' C1' B4' B5' -37.80(14)
C6' C1' B4' B8' 64.64(17)
C6' C1' B4' B9' 1.66(19)
C6' C1' B5' B4' 139.46(15)
C6' C1' B5' B9' 99.95(16)
C6' C1' B5' B10' 37.24(14)
C6' B2' B3' C1' -34.53(13)
C6' B2' B3' B4' 1.30(19)
C6' B2' B3' B7' 103.13(16)
C6' B2' B3' B8' 64.04(18)
C6' B2' B7' B3' -102.74(16)
C6' B2' B7' B8' -63.87(19)
C6' B2' B7' B11' 38.15(15)
C6' B2' B7' B12' -0.9(2)
C6' B2' B11' B7' -138.72(16)
C6' B2' B11' B10' -36.91(14)
C6' B2' B11' B12' -99.82(17)
C6' B5' B9' B4' 99.81(15)
C6' B5' B9' B8' 62.73(19)
C6' B5' B9' B10' -38.11(14)
C6' B5' B9' B12' -0.67(19)
C6' B5' B10' B9' 136.25(16)
C6' B5' B10' B11' 35.95(14)
C6' B5' B10' B12' 99.01(17)
C6' B10' B11' B2' 36.96(14)
C6' B10' B11' B7' 98.83(16)
C6' B10' B11' B12' 136.31(16)
C6' B10' B12' B7' -0.9(2)
C6' B10' B12' B8' 62.5(2)
C6' B10' B12' B9' 99.83(16)
C6' B10' B12' B11' -38.41(15)
C6' B11' B12' B7' -100.03(16)
C6' B11' B12' B8' -62.67(19)
C6' B11' B12' B9' 0.81(19)
C6' B11' B12' B10' 38.01(14)
B7' B2' B3' C1' -137.65(14)
B7' B2' B3' B4' -101.82(15)
B7' B2' B3' B8' -39.09(14)
B7' B2' C6' C1' 101.26(16)
B7' B2' C6' B5' 65.55(19)
B7' B2' C6' B10' 0.4(2)
B7' B2' C6' B11' -38.45(15)
B7' B2' B11' C6' 138.72(16)
B7' B2' B11' B10' 101.81(16)
B7' B2' B11' B12' 38.90(14)
B7' C2' B3' C1' -137.65(14)
B7' C2' B3' B4' -101.82(15)
B7' C2' B3' B8' -39.09(14)
B7' C2' B6' C1' 101.26(16)
B7' C2' B6' B5' 65.55(19)
B7' C2' B6' B10' 0.4(2)
B7' C2' B6' B11' -38.45(15)
B7' C2' B11' B6' 138.72(16)
B7' C2' B11' B10' 101.81(16)
B7' C2' B11' B12' 38.90(14)
B7' B3' B4' C1' -97.58(15)
B7' B3' B4' B5' -63.10(18)
B7' B3' B4' B8' 37.82(14)
B7' B3' B4' B9' 0.28(19)
B7' B3' B8' B4' -137.80(15)
B7' B3' B8' B9' -100.60(17)
B7' B3' B8' B12' -37.10(14)
B7' B8' B9' B4' -100.90(16)
B7' B8' B9' B5' -63.77(19)
B7' B8' B9' B10' -0.1(2)
B7' B8' B9' B12' 37.35(14)
B7' B8' B12' B9' -138.05(15)
B7' B8' B12' B10' -100.88(16)
B7' B8' B12' B11' -37.37(15)
B7' B11' B12' B8' 37.36(15)
B7' B11' B12' B9' 100.84(16)
B7' B11' B12' B10' 138.04(16)
B8' B3' B4' C1' -135.40(15)
B8' B3' B4' B5' -100.92(16)
B8' B3' B4' B9' -37.55(14)
B8' B3' B7' B2' 135.72(15)
B8' B3' B7' C2' 135.72(15)
B8' B3' B7' B11' 100.93(16)
B8' B3' B7' B12' 37.34(14)
B8' B4' B5' C1' -97.62(15)
B8' B4' B5' B6' -62.39(17)
B8' B4' B5' C6' -62.39(17)
B8' B4' B5' B9' 37.34(14)
B8' B4' B5' B10' -0.41(19)
B8' B4' B9' B5' -138.56(16)
B8' B4' B9' B10' -100.86(17)
B8' B4' B9' B12' -37.23(14)
B8' B7' B11' B2' 98.16(16)
B8' B7' B11' C2' 98.16(16)
B8' B7' B11' B6' 62.02(18)
B8' B7' B11' C6' 62.02(18)
B8' B7' B11' B10' 0.1(2)
B8' B7' B11' B12' -37.53(15)
B8' B7' B12' B9' 37.52(14)
B8' B7' B12' B10' 100.66(17)
B8' B7' B12' B11' 138.21(16)
B8' B9' B10' B5' -101.05(16)
B8' B9' B10' B6' -62.53(19)
B8' B9' B10' C6' -62.53(19)
B8' B9' B10' B11' 0.1(2)
B8' B9' B10' B12' 37.27(14)
B8' B9' B12' B7' -37.48(14)
B8' B9' B12' B10' -138.26(15)
B8' B9' B12' B11' -100.91(16)
B9' B4' B5' C1' -134.96(16)
B9' B4' B5' B6' -99.73(16)
B9' B4' B5' C6' -99.73(16)
B9' B4' B5' B10' -37.74(14)
B9' B4' B8' B3' 138.21(16)
B9' B4' B8' B7' 100.48(16)
B9' B4' B8' B12' 37.31(14)
B9' B5' B6' C1' -98.32(15)
B9' B5' B6' C2' -62.90(18)
B9' B5' B6' B10' 38.72(14)
B9' B5' B6' B11' 1.2(2)
B9' B5' C6' C1' -98.32(15)
B9' B5' C6' B2' -62.90(18)
B9' B5' C6' B10' 38.72(14)
B9' B5' C6' B11' 1.2(2)
B9' B5' B10' B6' -136.25(16)
B9' B5' B10' C6' -136.25(16)
B9' B5' B10' B11' -100.31(16)
B9' B5' B10' B12' -37.24(14)
B9' B8' B12' B7' 138.05(15)
B9' B8' B12' B10' 37.17(15)
B9' B8' B12' B11' 100.68(16)
B9' B10' B11' B2' -62.03(18)
B9' B10' B11' C2' -62.03(18)
B9' B10' B11' B6' -98.99(16)
B9' B10' B11' C6' -98.99(16)
B9' B10' B11' B7' -0.2(2)
B9' B10' B11' B12' 37.32(14)
B9' B10' B12' B7' -100.71(16)
B9' B10' B12' B8' -37.32(14)
B9' B10' B12' B11' -138.23(15)
B10' B5' B6' C1' -137.04(15)
B10' B5' B6' C2' -101.62(16)
B10' B5' B6' B11' -37.50(15)
B10' B5' C6' C1' -137.04(15)
B10' B5' C6' B2' -101.62(16)
B10' B5' C6' B11' -37.50(15)
B10' B5' B9' B4' 137.92(15)
B10' B5' B9' B8' 100.84(17)
B10' B5' B9' B12' 37.44(14)
B10' B6' B11' C2' -137.54(16)
B10' B6' B11' B7' -101.41(17)
B10' B6' B11' B12' -38.67(15)
B10' C6' B11' B2' -137.54(16)
B10' C6' B11' B7' -101.41(17)
B10' C6' B11' B12' -38.67(15)
B10' B9' B12' B7' 100.78(16)
B10' B9' B12' B8' 138.26(15)
B10' B9' B12' B11' 37.35(14)
B10' B11' B12' B7' -138.04(16)
B10' B11' B12' B8' -100.68(17)
B10' B11' B12' B9' -37.19(14)
B11' B2' B3' C1' -100.71(15)
B11' B2' B3' B4' -64.88(18)
B11' B2' B3' B7' 36.94(15)
B11' B2' B3' B8' -2.15(19)
B11' B2' C6' C1' 139.71(15)
B11' B2' C6' B5' 104.00(16)
B11' B2' C6' B10' 38.82(15)
B11' B2' B7' B3' -140.89(16)
B11' B2' B7' B8' -102.01(16)
B11' B2' B7' B12' -39.06(15)
B11' C2' B3' C1' -100.71(15)
B11' C2' B3' B4' -64.88(18)
B11' C2' B3' B7' 36.94(15)
B11' C2' B3' B8' -2.15(19)
B11' C2' B6' C1' 139.71(15)
B11' C2' B6' B5' 104.00(16)
B11' C2' B6' B10' 38.82(15)
B11' C2' B7' B3' -140.89(16)
B11' C2' B7' B8' -102.01(16)
B11' C2' B7' B12' -39.06(15)
B11' B6' B10' B5' 139.76(16)
B11' B6' B10' B9' 101.33(16)
B11' B6' B10' B12' 38.42(15)
B11' C6' B10' B5' 139.76(16)
B11' C6' B10' B9' 101.33(16)
B11' C6' B10' B12' 38.42(15)
B11' B7' B8' B3' -100.93(16)
B11' B7' B8' B4' -63.06(18)
B11' B7' B8' B9' 0.0(2)
B11' B7' B8' B12' 37.46(14)
B11' B7' B12' B8' -138.21(16)
B11' B7' B12' B9' -100.70(16)
B11' B7' B12' B10' -37.55(15)
B11' B10' B12' B7' 37.52(15)
B11' B10' B12' B8' 100.92(16)
B11' B10' B12' B9' 138.23(15)
B12' B7' B8' B3' -138.38(15)
B12' B7' B8' B4' -100.51(16)
B12' B7' B8' B9' -37.48(14)
B12' B7' B11' B2' 135.69(16)
B12' B7' B11' C2' 135.69(16)
B12' B7' B11' B6' 99.55(17)
B12' B7' B11' C6' 99.55(17)
B12' B7' B11' B10' 37.64(15)
B12' B8' B9' B4' -138.25(15)
B12' B8' B9' B5' -101.12(17)
B12' B8' B9' B10' -37.42(14)
B12' B9' B10' B5' -138.33(15)
B12' B9' B10' B6' -99.80(16)
B12' B9' B10' C6' -99.80(16)
B12' B9' B10' B11' -37.13(14)
B12' B10' B11' B2' -99.35(16)
B12' B10' B11' C2' -99.35(16)
B12' B10' B11' B6' -136.31(16)
B12' B10' B11' C6' -136.31(16)
B12' B10' B11' B7' -37.48(14)
